data_4035611
loop_
_publ_author_name
'Anukumar, Adapa'
'Tamizmani, Masilamani'
'Jeganmohan, Masilamani'

_publ_section_title
;
 Ruthenium(II)-Catalyzed Regioselective-Controlled
 Allenylation/Cyclization of Benzimides with Propargyl Alcohols.
;
_journal_issue 15
_journal_name_full 'The Journal of organic chemistry'
_journal_page_first 8567
_journal_page_last 8580
_journal_paper_doi 10.1021/acs.joc.8b01123
_journal_volume 83
_journal_year 2018
_chemical_formula_moiety 'C21 H23 N O'
_chemical_formula_sum 'C21 H23 N O'
_chemical_formula_weight 305.42
_space_group_crystal_system triclinic
_space_group_IT_number 2
_space_group_name_Hall '-P 1'
_space_group_name_H-M_alt 'P -1'
_symmetry_Int_Tables_number 2
_atom_sites_solution_primary direct
_audit_creation_date 2018-01-22
_audit_creation_method
;
Olex2 1.2
(compiled 2017.07.20 svn.r3457 for OlexSys, GUI svn.r5370)
;
_cell_angle_alpha 90.661(2)
_cell_angle_beta 93.685(2)
_cell_angle_gamma 98.549(2)
_cell_formula_units_Z 2
_cell_length_a 7.8808(4)
_cell_length_b 10.2314(5)
_cell_length_c 11.1564(5)
_cell_measurement_reflns_used 5462
_cell_measurement_temperature 296(2)
_cell_measurement_theta_max 26.53
_cell_measurement_theta_min 2.62
_cell_volume 887.52(7)
_computing_cell_refinement 'SAINT v8.34A (Bruker, 2013)'
_computing_data_collection 'Bruker APEX2'
_computing_data_reduction 'SAINT v8.34A (Bruker, 2013)'
_computing_molecular_graphics 'Olex2 (Dolomanov et al., 2009)'
_computing_publication_material 'Olex2 (Dolomanov et al., 2009)'
_computing_structure_refinement 'olex2.refine (Bourhis et al., 2015)'
_computing_structure_solution 'SIR2004 (Burla et al., 2007)'
_diffrn_ambient_temperature 296.15
_diffrn_measured_fraction_theta_full 0.9975
_diffrn_measured_fraction_theta_max 0.9975
_diffrn_measurement_device_type 'Bruker APEX-II CCD'
_diffrn_measurement_method '\f and \w scans'
_diffrn_radiation_type 'Mo K\a'
_diffrn_radiation_wavelength 0.71073
_diffrn_reflns_av_R_equivalents 0.1527
_diffrn_reflns_av_unetI/netI 0.0733
_diffrn_reflns_limit_h_max 9
_diffrn_reflns_limit_h_min -9
_diffrn_reflns_limit_k_max 12
_diffrn_reflns_limit_k_min -12
_diffrn_reflns_limit_l_max 14
_diffrn_reflns_limit_l_min -12
_diffrn_reflns_number 14398
_diffrn_reflns_theta_full 24.9985
_diffrn_reflns_theta_max 25.00
_diffrn_reflns_theta_min 2.01
_diffrn_standards_number 0
_exptl_absorpt_coefficient_mu 0.069
_exptl_absorpt_correction_T_max 0.990
_exptl_absorpt_correction_T_min 0.976
_exptl_absorpt_correction_type none
_exptl_absorpt_process_details 'SADABS V2014/5(Bruker AXS.Inc)'
_exptl_crystal_colour colourless
_exptl_crystal_colour_primary colourless
_exptl_crystal_density_diffrn 1.1428
_exptl_crystal_description Rectangular
_exptl_crystal_F_000 328.1341
_exptl_crystal_size_max 0.35
_exptl_crystal_size_mid 0.26
_exptl_crystal_size_min 0.14
_refine_diff_density_max 0.3328
_refine_diff_density_min -0.3032
_refine_diff_density_rms 0.0589
_refine_ls_d_res_high 0.8409
_refine_ls_d_res_low 10.1154
_refine_ls_extinction_expression Fc^*^=kFc[1+0.001xFc^2^\l^3^/sin(2\q)]^-1/4^
_refine_ls_goodness_of_fit_ref 1.0955
_refine_ls_hydrogen_treatment constr
_refine_ls_matrix_type full
_refine_ls_number_constraints 37
_refine_ls_number_parameters 213
_refine_ls_number_reflns 3132
_refine_ls_number_restraints 0
_refine_ls_restrained_S_all 1.0955
_refine_ls_R_factor_all 0.0805
_refine_ls_R_factor_gt 0.0647
_refine_ls_shift/su_max 0.0029
_refine_ls_shift/su_mean 0.0005
_refine_ls_structure_factor_coef Fsqd
_refine_ls_weighting_details 'w=1/[\s^2^(Fo^2^)+(0.1092P)^2^+0.0521P] where P=(Fo^2^+2Fc^2^)/3'
_refine_ls_weighting_scheme calc
_refine_ls_wR_factor_gt 0.1737
_refine_ls_wR_factor_ref 0.1974
_reflns_Friedel_coverage 0.0
_reflns_limit_h_max 9
_reflns_limit_h_min -9
_reflns_limit_k_max 12
_reflns_limit_k_min -12
_reflns_limit_l_max 13
_reflns_limit_l_min 0
_reflns_number_gt 2314
_reflns_number_total 3132
_reflns_threshold_expression I>=2u(I)
_cod_data_source_file jo8b01123_si_002.cif
_cod_data_source_block 127
_cod_database_code 4035611
_olex2_refinement_description
;
1. Fixed Uiso
 At 1.2 times of:
  All C(H) groups, All C(H,H) groups
 At 1.5 times of:
  All C(H,H,H) groups
2.a Ternary CH refined with riding coordinates:
 C17(H17)
2.b Secondary CH2 refined with riding coordinates:
 C20(H20a,H20b)
2.c Aromatic/amide H refined with riding coordinates:
 C2(H2), C3(H3), C5(H5), C12(H12), C13(H13), C14(H14), C15(H15), C16(H16)
2.d Idealised Me refined as rotating group:
 C10(H10a,H10b,H10c), C18(H18a,H18b,H18c), C19(H19a,H19b,H19c), C21(H21a,H21b,
 H21c)
;
_olex2_submission_special_instructions 'No special instructions were received'

loop_
_space_group_symop_id
_space_group_symop_operation_xyz
1 x,y,z
2 -x,-y,-z

loop_
_atom_site_label
_atom_site_type_symbol
_atom_site_fract_x
_atom_site_fract_y
_atom_site_fract_z
_atom_site_U_iso_or_equiv
_atom_site_adp_type
_atom_site_occupancy
_atom_site_refinement_flags_posn
C1 C -0.1147(2) 0.99347(18) 0.14305(14) 0.0455(5) Uani 1.000000 .
C2 C -0.2539(2) 0.9800(2) 0.05596(16) 0.0589(5) Uani 1.000000 .
H2 H -0.3144(2) 1.0503(2) 0.04186(16) 0.0706(7) Uiso 1.000000 R
C3 C -0.3002(2) 0.8653(2) -0.00732(17) 0.0641(6) Uani 1.000000 .
H3 H -0.3925(2) 0.8577(2) -0.06448(17) 0.0770(7) Uiso 1.000000 R
C4 C -0.2115(2) 0.7574(2) 0.01166(15) 0.0577(5) Uani 1.000000 .
C5 C -0.0755(2) 0.76910(18) 0.09658(15) 0.0506(5) Uani 1.000000 .
H5 H -0.0163(2) 0.69776(18) 0.10921(15) 0.0607(6) Uiso 1.000000 R
C6 C -0.0232(2) 0.88709(17) 0.16529(14) 0.0437(4) Uani 1.000000 .
C7 C 0.1180(2) 0.90406(16) 0.25441(14) 0.0411(4) Uani 1.000000 .
C8 C 0.1611(2) 1.02402(16) 0.31310(14) 0.0420(4) Uani 1.000000 .
C9 C -0.0582(2) 1.11152(17) 0.21275(15) 0.0467(5) Uani 1.000000 .
C10 C -0.2657(3) 0.6317(2) -0.0610(2) 0.0836(7) Uani 1.000000 .
H10a H -0.1829(13) 0.5729(8) -0.0460(13) 0.1254(11) Uiso 1.000000 GR
H10b H -0.3762(11) 0.5903(9) -0.0384(11) 0.1254(11) Uiso 1.000000 GR
H10c H -0.273(2) 0.6517(3) -0.1448(2) 0.1254(11) Uiso 1.000000 GR
C11 C 0.2127(2) 0.79076(16) 0.28348(14) 0.0443(4) Uani 1.000000 .
C12 C 0.3585(3) 0.7730(2) 0.22694(18) 0.0628(6) Uani 1.000000 .
H12 H 0.3986(3) 0.8322(2) 0.16884(18) 0.0754(7) Uiso 1.000000 R
C13 C 0.4462(3) 0.6687(2) 0.2552(2) 0.0769(7) Uani 1.000000 .
H13 H 0.5452(3) 0.6590(2) 0.2170(2) 0.0923(8) Uiso 1.000000 R
C14 C 0.3873(3) 0.5797(2) 0.3393(2) 0.0757(7) Uani 1.000000 .
H14 H 0.4456(3) 0.5092(2) 0.3581(2) 0.0909(8) Uiso 1.000000 R
C15 C 0.2425(3) 0.5951(2) 0.3954(2) 0.0764(7) Uani 1.000000 .
H15 H 0.2023(3) 0.5349(2) 0.4527(2) 0.0917(8) Uiso 1.000000 R
C16 C 0.1551(3) 0.69965(18) 0.36776(18) 0.0616(6) Uani 1.000000 .
H16 H 0.0562(3) 0.70872(18) 0.40638(18) 0.0739(7) Uiso 1.000000 R
C17 C 0.3084(2) 1.05474(16) 0.40825(15) 0.0455(5) Uani 1.000000 .
H17 H 0.3606(2) 0.97432(16) 0.42006(15) 0.0546(5) Uiso 1.000000 R
C18 C 0.4446(3) 1.1610(2) 0.3661(2) 0.0834(8) Uani 1.000000 .
H18a H 0.4918(16) 1.1297(7) 0.2959(9) 0.1251(11) Uiso 1.000000 GR
H18b H 0.3941(5) 1.2387(6) 0.3470(15) 0.1251(11) Uiso 1.000000 GR
H18c H 0.5344(11) 1.1822(12) 0.4286(6) 0.1251(11) Uiso 1.000000 GR
C19 C 0.2458(3) 1.0923(3) 0.52617(18) 0.0906(9) Uani 1.000000 .
H19a H 0.190(2) 1.1691(11) 0.5164(4) 0.1359(13) Uiso 1.000000 GR
H19b H 0.1657(18) 1.0204(7) 0.5532(8) 0.1359(13) Uiso 1.000000 GR
H19c H 0.3416(4) 1.1114(18) 0.5845(5) 0.1359(13) Uiso 1.000000 GR
C20 C -0.1093(3) 1.3272(2) 0.2676(2) 0.0725(6) Uani 1.000000 .
H20a H 0.0100(3) 1.3652(2) 0.2612(2) 0.0870(8) Uiso 1.000000 R
H20b H -0.1255(3) 1.3046(2) 0.3507(2) 0.0870(8) Uiso 1.000000 R
C21 C -0.2237(3) 1.4232(2) 0.2282(3) 0.1003(9) Uani 1.000000 .
H21a H -0.207(2) 1.4447(16) 0.1458(6) 0.1505(14) Uiso 1.000000 GR
H21b H -0.3413(4) 1.3850(9) 0.2357(19) 0.1505(14) Uiso 1.000000 GR
H21c H -0.1969(19) 1.5020(9) 0.2774(13) 0.1505(14) Uiso 1.000000 GR
N1 N 0.07169(18) 1.12781(14) 0.29151(12) 0.0479(4) Uani 1.000000 .
O1 O -0.15154(16) 1.21112(13) 0.19180(12) 0.0621(4) Uani 1.000000 .

loop_
_atom_site_aniso_label
_atom_site_aniso_U_11
_atom_site_aniso_U_22
_atom_site_aniso_U_33
_atom_site_aniso_U_12
_atom_site_aniso_U_13
_atom_site_aniso_U_23
C1 0.0380(9) 0.0597(11) 0.0393(9) 0.0080(8) 0.0041(7) 0.0080(8)
C2 0.0466(10) 0.0839(14) 0.0472(10) 0.0147(9) -0.0014(8) 0.0103(10)
C3 0.0487(10) 0.0939(16) 0.0455(10) 0.0016(10) -0.0084(8) 0.0015(10)
C4 0.0533(10) 0.0714(13) 0.0425(9) -0.0097(9) 0.0014(8) 0.0007(9)
C5 0.0523(10) 0.0524(11) 0.0443(9) -0.0007(8) 0.0008(8) 0.0025(8)
C6 0.0416(9) 0.0503(10) 0.0382(8) 0.0020(7) 0.0046(7) 0.0051(7)
C7 0.0413(9) 0.0430(9) 0.0387(8) 0.0059(7) 0.0002(7) 0.0042(7)
C8 0.0426(9) 0.0424(9) 0.0413(9) 0.0076(7) 0.0015(7) 0.0052(7)
C9 0.0432(9) 0.0533(11) 0.0461(9) 0.0140(8) 0.0035(7) 0.0108(8)
C10 0.0906(16) 0.0872(16) 0.0604(13) -0.0190(13) -0.0140(11) -0.0102(11)
C11 0.0487(9) 0.0401(9) 0.0422(9) 0.0053(7) -0.0075(7) -0.0041(7)
C12 0.0663(12) 0.0641(13) 0.0622(12) 0.0212(10) 0.0093(10) 0.0047(10)
C13 0.0793(15) 0.0764(15) 0.0822(15) 0.0363(12) 0.0047(12) -0.0110(12)
C14 0.1015(17) 0.0500(12) 0.0789(14) 0.0343(11) -0.0191(13) -0.0155(11)
C15 0.1039(17) 0.0511(12) 0.0752(14) 0.0180(12) -0.0030(13) 0.0118(10)
C16 0.0708(12) 0.0512(11) 0.0646(12) 0.0141(9) 0.0065(10) 0.0082(9)
C17 0.0447(9) 0.0422(9) 0.0482(9) 0.0067(7) -0.0071(7) -0.0006(7)
C18 0.0661(13) 0.0846(16) 0.0885(16) -0.0148(11) -0.0218(12) 0.0237(13)
C19 0.0668(14) 0.148(2) 0.0565(12) 0.0218(15) -0.0122(11) -0.0241(14)
C20 0.0745(14) 0.0582(12) 0.0888(15) 0.0256(11) -0.0002(11) 0.0021(11)
C21 0.0889(17) 0.0611(15) 0.155(3) 0.0283(12) -0.0031(17) 0.0191(16)
N1 0.0491(8) 0.0454(9) 0.0502(8) 0.0122(6) -0.0022(7) 0.0039(6)
O1 0.0618(8) 0.0630(9) 0.0662(8) 0.0283(7) -0.0053(6) 0.0071(7)

loop_
_atom_type_symbol
_atom_type_scat_dispersion_real
_atom_type_scat_dispersion_imag
_atom_type_scat_Cromer_Mann_a1
_atom_type_scat_Cromer_Mann_a2
_atom_type_scat_Cromer_Mann_a3
_atom_type_scat_Cromer_Mann_a4
_atom_type_scat_Cromer_Mann_b1
_atom_type_scat_Cromer_Mann_b2
_atom_type_scat_Cromer_Mann_b3
_atom_type_scat_Cromer_Mann_b4
_atom_type_scat_Cromer_Mann_c
_atom_type_scat_source
_atom_type_scat_dispersion_source
H 0.00000 0.00000 0.49300 0.32291 0.14019 0.04081 10.51090 26.12570 3.14236 57.79970 0.0030380000826 'International Tables Volume C Table 6.1.1.4 (pp. 500-502)' 'Henke, Gullikson and Davis, At. Data and Nucl. Data Tables, 1993, 54, 2'
C 0.00347 0.00161 2.31000 1.02000 1.58860 0.86500 20.84390 10.20750 0.56870 51.65120 0.215599998832 'International Tables Volume C Table 6.1.1.4 (pp. 500-502)' 'Henke, Gullikson and Davis, At. Data and Nucl. Data Tables, 1993, 54, 2'
O 0.01158 0.00611 3.04850 2.28680 1.54630 0.86700 13.27710 5.70110 0.32390 32.90890 0.250800013542 'International Tables Volume C Table 6.1.1.4 (pp. 500-502)' 'Henke, Gullikson and Davis, At. Data and Nucl. Data Tables, 1993, 54, 2'
N 0.00653 0.00323 12.21260 3.13220 2.01250 1.16630 0.00570 9.89330 28.99750 0.58260 -11.5290002823 'International Tables Volume C Table 6.1.1.4 (pp. 500-502)' 'Henke, Gullikson and Davis, At. Data and Nucl. Data Tables, 1993, 54, 2'

loop_
_geom_angle_atom_site_label_1
_geom_angle_atom_site_label_2
_geom_angle_atom_site_label_3
_geom_angle
C6 C1 C2 120.11(17)
C9 C1 C2 123.45(16)
C9 C1 C6 116.43(14)
H2 C2 C1 119.84(12)
C3 C2 C1 120.33(18)
C3 C2 H2 119.84(11)
H3 C3 C2 119.38(11)
C4 C3 C2 121.24(16)
C4 C3 H3 119.38(10)
C5 C4 C3 119.06(18)
C10 C4 C3 119.77(17)
C10 C4 C5 121.17(19)
H5 C5 C4 119.19(12)
C6 C5 C4 121.61(17)
C6 C5 H5 119.19(9)
C5 C6 C1 117.64(15)
C7 C6 C1 118.73(15)
C7 C6 C5 123.63(15)
C8 C7 C6 118.81(14)
C11 C7 C6 119.80(14)
C11 C7 C8 121.37(13)
C17 C8 C7 123.87(13)
N1 C8 C7 122.46(14)
N1 C8 C17 113.66(14)
N1 C9 C1 124.83(15)
O1 C9 C1 115.18(14)
O1 C9 N1 119.99(16)
H10a C10 C4 109.5
H10b C10 C4 109.5
H10b C10 H10a 109.5
H10c C10 C4 109.5
H10c C10 H10a 109.5
H10c C10 H10b 109.5
C12 C11 C7 121.55(15)
C16 C11 C7 120.57(15)
C16 C11 C12 117.88(16)
H12 C12 C11 119.43(11)
C13 C12 C11 121.14(19)
C13 C12 H12 119.43(13)
H13 C13 C12 119.97(13)
C14 C13 C12 120.1(2)
C14 C13 H13 119.97(13)
H14 C14 C13 120.21(13)
C15 C14 C13 119.58(19)
C15 C14 H14 120.21(13)
H15 C15 C14 119.76(13)
C16 C15 C14 120.5(2)
C16 C15 H15 119.76(13)
C15 C16 C11 120.85(19)
H16 C16 C11 119.58(11)
H16 C16 C15 119.58(13)
H17 C17 C8 107.78(9)
C18 C17 C8 110.46(14)
C18 C17 H17 107.78(11)
C19 C17 C8 111.34(14)
C19 C17 H17 107.78(12)
C19 C17 C18 111.52(19)
H18a C18 C17 109.5
H18b C18 C17 109.5
H18b C18 H18a 109.5
H18c C18 C17 109.5
H18c C18 H18a 109.5
H18c C18 H18b 109.5
H19a C19 C17 109.5
H19b C19 C17 109.5
H19b C19 H19a 109.5
H19c C19 C17 109.5
H19c C19 H19a 109.5
H19c C19 H19b 109.5
H20b C20 H20a 108.4
C21 C20 H20a 110.08(13)
C21 C20 H20b 110.08(15)
O1 C20 H20a 110.08(11)
O1 C20 H20b 110.08(11)
O1 C20 C21 108.09(19)
H21a C21 C20 109.5
H21b C21 C20 109.5
H21b C21 H21a 109.5
H21c C21 C20 109.5
H21c C21 H21a 109.5
H21c C21 H21b 109.5
C9 N1 C8 118.70(15)
C20 O1 C9 117.05(14)

loop_
_geom_bond_atom_site_label_1
_geom_bond_atom_site_label_2
_geom_bond_distance
C1 C2 1.408(2)
C1 C6 1.408(2)
C1 C9 1.427(3)
C2 H2 0.9300
C2 C3 1.353(3)
C3 H3 0.9300
C3 C4 1.402(3)
C4 C5 1.375(2)
C4 C10 1.504(3)
C5 H5 0.9300
C5 C6 1.416(2)
C6 C7 1.433(2)
C7 C8 1.371(2)
C7 C11 1.497(2)
C8 C17 1.516(2)
C8 N1 1.3743(19)
C9 N1 1.295(2)
C9 O1 1.3565(19)
C10 H10a 0.9600
C10 H10b 0.9600
C10 H10c 0.9600
C11 C12 1.380(3)
C11 C16 1.382(2)
C12 H12 0.9300
C12 C13 1.384(3)
C13 H13 0.9300
C13 C14 1.370(3)
C14 H14 0.9300
C14 C15 1.364(3)
C15 H15 0.9300
C15 C16 1.383(3)
C16 H16 0.9300
C17 H17 0.9800
C17 C18 1.512(3)
C17 C19 1.500(3)
C18 H18a 0.9600
C18 H18b 0.9600
C18 H18c 0.9600
C19 H19a 0.9600
C19 H19b 0.9600
C19 H19c 0.9600
C20 H20a 0.9700
C20 H20b 0.9700
C20 C21 1.481(3)
C20 O1 1.435(3)
C21 H21a 0.9600
C21 H21b 0.9600
C21 H21c 0.9600
